data_7718424
loop_
_publ_author_name
'Szar&#x142;an, Bart&#x142;omiej'
'Robaszkiewicz, Jakub'
'Pawlu&#x107;, Piotr'
'Kubicki, Maciej'
'Zaranek, Maciej'

_publ_section_title
;
 Salen-type nickel(II) complexes for distinct selective hydrosilylation of
 alkenes under mild conditions.
;
_journal_issue 17
_journal_name_full 'Dalton transactions (Cambridge, England : 2003)'
_journal_page_first 7088
_journal_page_last 7094
_journal_paper_doi 10.1039/d4dt03257h
_journal_volume 54
_journal_year 2025
_chemical_formula_moiety 'C16 H14 N2 Ni O2'
_chemical_formula_sum 'C16 H14 N2 Ni O2'
_chemical_formula_weight 325.00
_space_group_crystal_system orthorhombic
_space_group_IT_number 61
_space_group_name_Hall '-P 2ac 2ab'
_space_group_name_H-M_alt 'P b c a'
_atom_sites_solution_hydrogens geom
_audit_update_record
;
2024-10-29 deposited with the CCDC.	2025-03-24 downloaded from the CCDC.
;
_cell_angle_alpha 90
_cell_angle_beta 90
_cell_angle_gamma 90
_cell_formula_units_Z 8
_cell_length_a 7.4766(3)
_cell_length_b 13.8147(6)
_cell_length_c 26.1363(11)
_cell_measurement_reflns_used 8796
_cell_measurement_temperature 293(2)
_cell_measurement_theta_max 72.2037
_cell_measurement_theta_min 6.4081
_cell_volume 2699.5(2)
_computing_molecular_graphics 'Mercury (MacRae et al., 2009)'
_computing_publication_material 'SHELXL-2013 (Sheldrick, 2013)'
_computing_structure_refinement 'SHELXL-2013 (Sheldrick, 2013)'
_computing_structure_solution 'SHELXT-2013 (Sheldrick, 2013)'
_diffrn_ambient_temperature 293(2)
_diffrn_detector_area_resol_mean 7.3910
_diffrn_measured_fraction_theta_full 0.997
_diffrn_measured_fraction_theta_max 0.996
_diffrn_measurement_device_type 'Bruker D8 QUEST'
_diffrn_measurement_method '\w scans, \p scans'
_diffrn_radiation_type CuK\a
_diffrn_radiation_wavelength 1.54178
_diffrn_reflns_av_R_equivalents 0.0532
_diffrn_reflns_av_unetI/netI 0.0264
_diffrn_reflns_Laue_measured_fraction_full 0.997
_diffrn_reflns_Laue_measured_fraction_max 0.996
_diffrn_reflns_limit_h_max 9
_diffrn_reflns_limit_h_min -8
_diffrn_reflns_limit_k_max 17
_diffrn_reflns_limit_k_min -15
_diffrn_reflns_limit_l_max 28
_diffrn_reflns_limit_l_min -32
_diffrn_reflns_number 25804
_diffrn_reflns_point_group_measured_fraction_full 0.997
_diffrn_reflns_point_group_measured_fraction_max 0.996
_diffrn_reflns_theta_full 67.679
_diffrn_reflns_theta_max 72.359
_diffrn_reflns_theta_min 3.382
_diffrn_source 'Incoatec ImS DII'
_exptl_absorpt_coefficient_mu 2.122
_exptl_absorpt_correction_T_max 1.000
_exptl_absorpt_correction_T_min 0.760
_exptl_absorpt_correction_type multi-scan
_exptl_absorpt_process_details
;
Krause, L., Herbst-Irmer, R., Sheldrick, G. M., Stalke, D. (2015).
J. Appl. Cryst. 48, 3-10.
;
_exptl_crystal_colour red
_exptl_crystal_density_diffrn 1.599
_exptl_crystal_description plate
_exptl_crystal_F_000 1344
_exptl_crystal_size_max 0.2
_exptl_crystal_size_mid 0.2
_exptl_crystal_size_min 0.07
_refine_diff_density_max 0.331
_refine_diff_density_min -0.385
_refine_diff_density_rms 0.107
_refine_ls_extinction_coef 0.0060(3)
_refine_ls_extinction_expression Fc^*^=kFc[1+0.001xFc^2^\l^3^/sin(2\q)]^-1/4^
_refine_ls_extinction_method 'SHELXL-2018/3 (Sheldrick 2018)'
_refine_ls_goodness_of_fit_ref 1.162
_refine_ls_hydrogen_treatment constr
_refine_ls_matrix_type full
_refine_ls_number_parameters 191
_refine_ls_number_reflns 2665
_refine_ls_number_restraints 0
_refine_ls_restrained_S_all 1.162
_refine_ls_R_factor_all 0.0504
_refine_ls_R_factor_gt 0.0428
_refine_ls_shift/su_max 0.002
_refine_ls_shift/su_mean 0.000
_refine_ls_structure_factor_coef Fsqd
_refine_ls_weighting_details 'w=1/[\s^2^(Fo^2^)+(0.0515P)^2^+1.2328P] where P=(Fo^2^+2Fc^2^)/3'
_refine_ls_weighting_scheme calc
_refine_ls_wR_factor_gt 0.1057
_refine_ls_wR_factor_ref 0.1089
_reflns_Friedel_coverage 0.000
_reflns_number_gt 2363
_reflns_number_total 2665
_reflns_threshold_expression 'I > 2\s(I)'
_cod_data_source_file d4dt03257h2.cif
_cod_data_source_block 3
_cod_depositor_comments 'Adding full bibliography for 7718423--7718425.cif.'
_cod_database_code 7718424
_shelx_space_group_comment
;
The symmetry employed for this shelxl refinement is uniquely defined
by the following loop, which should always be used as a source of
symmetry information in preference to the above space-group names.
They are only intended as comments.
;

loop_
_space_group_symop_operation_xyz
'x, y, z'
'-x+1/2, -y, z+1/2'
'-x, y+1/2, -z+1/2'
'x+1/2, -y+1/2, -z'
'-x, -y, -z'
'x-1/2, y, -z-1/2'
'x, -y-1/2, z-1/2'
'-x-1/2, y-1/2, z'

loop_
_atom_site_label
_atom_site_type_symbol
_atom_site_fract_x
_atom_site_fract_y
_atom_site_fract_z
_atom_site_U_iso_or_equiv
_atom_site_adp_type
_atom_site_occupancy
_atom_site_site_symmetry_order
_atom_site_calc_flag
_atom_site_refinement_flags_posn
_atom_site_refinement_flags_adp
_atom_site_refinement_flags_occupancy
_atom_site_disorder_assembly
_atom_site_disorder_group
Ni1 Ni 0.69047(5) 0.54800(2) 0.51148(2) 0.02810(17) Uani 1 1 d . . . . .
C1 C 0.6104(3) 0.62940(16) 0.41414(8) 0.0328(5) Uani 1 1 d . . . . .
O1 O 0.5959(2) 0.63353(10) 0.46403(6) 0.0328(4) Uani 1 1 d . . . . .
C2 C 0.5262(3) 0.70184(17) 0.38442(9) 0.0396(5) Uani 1 1 d . . . . .
H2 H 0.458558 0.749298 0.400636 0.048 Uiso 1 1 calc R U . . .
C3 C 0.5423(4) 0.7034(2) 0.33190(10) 0.0526(7) Uani 1 1 d . . . . .
H3 H 0.486188 0.752014 0.313230 0.063 Uiso 1 1 calc R U . . .
C4 C 0.6414(5) 0.6332(2) 0.30655(10) 0.0631(8) Uani 1 1 d . . . . .
H4 H 0.655766 0.636277 0.271239 0.076 Uiso 1 1 calc R U . . .
O4 O 0.6173(2) 0.63710(11) 0.55980(6) 0.0344(4) Uani 1 1 d . . . . .
C5 C 0.7175(4) 0.5599(2) 0.33366(11) 0.0549(7) Uani 1 1 d . . . . .
H5 H 0.780583 0.511942 0.316409 0.066 Uiso 1 1 calc R U . . .
C6 C 0.7024(3) 0.55510(17) 0.38779(9) 0.0375(5) Uani 1 1 d . . . . .
C7 C 0.7632(3) 0.47066(18) 0.41360(9) 0.0380(5) Uani 1 1 d . . . . .
H7 H 0.810317 0.420793 0.393855 0.046 Uiso 1 1 calc R U . . .
N8 N 0.7575(3) 0.45842(13) 0.46274(8) 0.0339(4) Uani 1 1 d . . . . .
C9 C 0.7957(4) 0.36223(18) 0.48430(10) 0.0442(6) Uani 1 1 d . . . . .
H9A H 0.878897 0.327538 0.462519 0.053 Uiso 1 1 calc R U . . .
H9B H 0.686358 0.324727 0.486873 0.053 Uiso 1 1 calc R U . . .
C10 C 0.8757(3) 0.37724(16) 0.53655(10) 0.0401(6) Uani 1 1 d . . . . .
H10A H 0.853012 0.321305 0.558024 0.048 Uiso 1 1 calc R U . . .
H10B H 1.003998 0.386320 0.533883 0.048 Uiso 1 1 calc R U . . .
N11 N 0.7910(2) 0.46452(13) 0.55887(8) 0.0322(4) Uani 1 1 d . . . . .
C12 C 0.7968(3) 0.47527(17) 0.60785(9) 0.0357(5) Uani 1 1 d . . . . .
H12 H 0.855715 0.427899 0.626703 0.043 Uiso 1 1 calc R U . . .
C13 C 0.7197(3) 0.55436(17) 0.63547(10) 0.0374(5) Uani 1 1 d . . . . .
C14 C 0.6252(3) 0.62891(15) 0.60986(8) 0.0310(5) Uani 1 1 d . . . . .
C15 C 0.5347(3) 0.69724(17) 0.64031(9) 0.0388(5) Uani 1 1 d . . . . .
H15 H 0.466735 0.745180 0.624604 0.047 Uiso 1 1 calc R U . . .
C16 C 0.5448(4) 0.6944(2) 0.69305(9) 0.0497(6) Uani 1 1 d . . . . .
H16 H 0.483390 0.740307 0.712291 0.060 Uiso 1 1 calc R U . . .
C17 C 0.6455(5) 0.6240(2) 0.71775(10) 0.0599(8) Uani 1 1 d . . . . .
H17 H 0.655512 0.624229 0.753212 0.072 Uiso 1 1 calc R U . . .
C18 C 0.7293(4) 0.5548(2) 0.68959(10) 0.0524(7) Uani 1 1 d . . . . .
H18 H 0.794201 0.506786 0.706208 0.063 Uiso 1 1 calc R U . . .

loop_
_atom_site_aniso_label
_atom_site_aniso_U_11
_atom_site_aniso_U_22
_atom_site_aniso_U_33
_atom_site_aniso_U_23
_atom_site_aniso_U_13
_atom_site_aniso_U_12
Ni1 0.0324(3) 0.0212(2) 0.0307(3) 0.00022(14) 0.00328(14) 0.00007(14)
C1 0.0343(11) 0.0311(12) 0.0331(11) -0.0024(9) -0.0006(9) -0.0102(9)
O1 0.0427(8) 0.0286(8) 0.0270(7) -0.0006(6) 0.0025(6) 0.0041(7)
C2 0.0476(13) 0.0367(13) 0.0345(12) 0.0005(10) -0.0030(10) -0.0052(11)
C3 0.0709(18) 0.0519(17) 0.0351(13) 0.0086(12) -0.0075(12) -0.0062(14)
C4 0.093(2) 0.067(2) 0.0286(13) -0.0011(13) 0.0038(14) -0.0035(18)
O4 0.0490(9) 0.0261(8) 0.0281(8) -0.0004(6) -0.0002(7) 0.0048(7)
C5 0.0714(19) 0.0579(18) 0.0355(14) -0.0085(13) 0.0099(13) -0.0013(15)
C6 0.0419(13) 0.0380(13) 0.0327(12) -0.0066(10) 0.0041(9) -0.0048(10)
C7 0.0376(11) 0.0356(12) 0.0410(13) -0.0110(10) 0.0070(11) -0.0033(10)
N8 0.0362(9) 0.0249(9) 0.0405(10) -0.0029(8) 0.0055(9) -0.0007(8)
C9 0.0511(15) 0.0249(12) 0.0567(16) -0.0057(11) 0.0053(12) 0.0058(10)
C10 0.0378(12) 0.0253(12) 0.0572(15) 0.0012(11) 0.0009(11) 0.0062(9)
N11 0.0296(9) 0.0242(9) 0.0428(11) 0.0038(8) 0.0027(8) 0.0008(7)
C12 0.0331(11) 0.0331(12) 0.0409(13) 0.0093(10) -0.0032(9) 0.0007(9)
C13 0.0380(12) 0.0376(13) 0.0367(12) 0.0054(10) -0.0018(10) -0.0024(10)
C14 0.0354(11) 0.0280(11) 0.0297(11) 0.0007(8) 0.0008(9) -0.0061(9)
C15 0.0474(13) 0.0356(12) 0.0333(12) -0.0007(10) 0.0028(10) -0.0009(10)
C16 0.0637(17) 0.0504(15) 0.0350(13) -0.0054(11) 0.0065(12) 0.0020(13)
C17 0.085(2) 0.066(2) 0.0288(13) 0.0020(13) -0.0010(13) 0.0047(17)
C18 0.0651(17) 0.0552(17) 0.0368(13) 0.0101(12) -0.0083(13) 0.0072(14)

loop_
_atom_type_symbol
_atom_type_description
_atom_type_scat_dispersion_real
_atom_type_scat_dispersion_imag
_atom_type_scat_source
C C 0.0181 0.0091 'International Tables Vol C Tables 4.2.6.8 and 6.1.1.4'
H H 0.0000 0.0000 'International Tables Vol C Tables 4.2.6.8 and 6.1.1.4'
N N 0.0311 0.0180 'International Tables Vol C Tables 4.2.6.8 and 6.1.1.4'
Ni Ni -3.0029 0.5091 'International Tables Vol C Tables 4.2.6.8 and 6.1.1.4'
O O 0.0492 0.0322 'International Tables Vol C Tables 4.2.6.8 and 6.1.1.4'

loop_
_geom_angle_atom_site_label_1
_geom_angle_atom_site_label_2
_geom_angle_atom_site_label_3
_geom_angle
_geom_angle_site_symmetry_1
_geom_angle_site_symmetry_3
_geom_angle_publ_flag
N8 Ni1 O4 178.52(8) . . ?
N8 Ni1 N11 86.20(9) . . ?
O4 Ni1 N11 94.48(8) . . ?
N8 Ni1 O1 93.97(8) . . ?
O4 Ni1 O1 85.39(7) . . ?
N11 Ni1 O1 178.38(7) . . ?
O1 C1 C6 123.8(2) . . ?
O1 C1 C2 118.6(2) . . ?
C6 C1 C2 117.6(2) . . ?
C1 O1 Ni1 127.35(14) . . ?
C3 C2 C1 121.3(2) . . ?
C3 C2 H2 119.4 . . ?
C1 C2 H2 119.4 . . ?
C2 C3 C4 120.7(3) . . ?
C2 C3 H3 119.6 . . ?
C4 C3 H3 119.6 . . ?
C5 C4 C3 119.6(3) . . ?
C5 C4 H4 120.2 . . ?
C3 C4 H4 120.2 . . ?
C14 O4 Ni1 127.58(14) . . ?
C4 C5 C6 121.4(3) . . ?
C4 C5 H5 119.3 . . ?
C6 C5 H5 119.3 . . ?
C1 C6 C5 119.3(2) . . ?
C1 C6 C7 121.3(2) . . ?
C5 C6 C7 119.0(2) . . ?
N8 C7 C6 124.5(2) . . ?
N8 C7 H7 117.7 . . ?
C6 C7 H7 117.7 . . ?
C7 N8 C9 119.4(2) . . ?
C7 N8 Ni1 127.26(17) . . ?
C9 N8 Ni1 113.19(15) . . ?
N8 C9 C10 107.46(19) . . ?
N8 C9 H9A 110.2 . . ?
C10 C9 H9A 110.2 . . ?
N8 C9 H9B 110.2 . . ?
C10 C9 H9B 110.2 . . ?
H9A C9 H9B 108.5 . . ?
N11 C10 C9 107.42(19) . . ?
N11 C10 H10A 110.2 . . ?
C9 C10 H10A 110.2 . . ?
N11 C10 H10B 110.2 . . ?
C9 C10 H10B 110.2 . . ?
H10A C10 H10B 108.5 . . ?
C12 N11 C10 118.0(2) . . ?
C12 N11 Ni1 127.30(16) . . ?
C10 N11 Ni1 114.65(16) . . ?
N11 C12 C13 125.1(2) . . ?
N11 C12 H12 117.4 . . ?
C13 C12 H12 117.4 . . ?
C18 C13 C14 119.6(2) . . ?
C18 C13 C12 119.1(2) . . ?
C14 C13 C12 121.2(2) . . ?
O4 C14 C15 118.9(2) . . ?
O4 C14 C13 123.7(2) . . ?
C15 C14 C13 117.4(2) . . ?
C16 C15 C14 121.3(2) . . ?
C16 C15 H15 119.4 . . ?
C14 C15 H15 119.4 . . ?
C15 C16 C17 120.9(3) . . ?
C15 C16 H16 119.6 . . ?
C17 C16 H16 119.6 . . ?
C18 C17 C16 119.4(2) . . ?
C18 C17 H17 120.3 . . ?
C16 C17 H17 120.3 . . ?
C17 C18 C13 121.4(3) . . ?
C17 C18 H18 119.3 . . ?
C13 C18 H18 119.3 . . ?

loop_
_geom_bond_atom_site_label_1
_geom_bond_atom_site_label_2
_geom_bond_distance
_geom_bond_site_symmetry_2
_geom_bond_publ_flag
Ni1 N8 1.8456(19) . ?
Ni1 O4 1.8465(15) . ?
Ni1 N11 1.8516(19) . ?
Ni1 O1 1.8533(15) . ?
C1 O1 1.310(3) . ?
C1 C6 1.414(3) . ?
C1 C2 1.415(3) . ?
C2 C3 1.378(3) . ?
C2 H2 0.9300 . ?
C3 C4 1.389(4) . ?
C3 H3 0.9300 . ?
C4 C5 1.360(4) . ?
C4 H4 0.9300 . ?
O4 C14 1.315(3) . ?
C5 C6 1.421(4) . ?
C5 H5 0.9300 . ?
C6 C7 1.422(3) . ?
C7 N8 1.296(3) . ?
C7 H7 0.9300 . ?
N8 C9 1.471(3) . ?
C9 C10 1.505(4) . ?
C9 H9A 0.9700 . ?
C9 H9B 0.9700 . ?
C10 N11 1.482(3) . ?
C10 H10A 0.9700 . ?
C10 H10B 0.9700 . ?
N11 C12 1.290(3) . ?
C12 C13 1.431(3) . ?
C12 H12 0.9300 . ?
C13 C18 1.416(4) . ?
C13 C14 1.417(3) . ?
C14 C15 1.408(3) . ?
C15 C16 1.381(3) . ?
C15 H15 0.9300 . ?
C16 C17 1.389(4) . ?
C16 H16 0.9300 . ?
C17 C18 1.359(4) . ?
C17 H17 0.9300 . ?
C18 H18 0.9300 . ?

loop_
_geom_torsion_atom_site_label_1
_geom_torsion_atom_site_label_2
_geom_torsion_atom_site_label_3
_geom_torsion_atom_site_label_4
_geom_torsion
_geom_torsion_site_symmetry_1
_geom_torsion_site_symmetry_2
_geom_torsion_site_symmetry_3
_geom_torsion_site_symmetry_4
_geom_torsion_publ_flag
C6 C1 O1 Ni1 1.0(3) . . . . ?
C2 C1 O1 Ni1 179.38(15) . . . . ?
N8 Ni1 O1 C1 -9.94(18) . . . . ?
O4 Ni1 O1 C1 171.39(18) . . . . ?
O1 C1 C2 C3 177.5(2) . . . . ?
C6 C1 C2 C3 -4.0(3) . . . . ?
C1 C2 C3 C4 0.4(4) . . . . ?
C2 C3 C4 C5 2.7(5) . . . . ?
N11 Ni1 O4 C14 -6.33(19) . . . . ?
O1 Ni1 O4 C14 175.29(19) . . . . ?
C3 C4 C5 C6 -2.0(5) . . . . ?
O1 C1 C6 C5 -177.1(2) . . . . ?
C2 C1 C6 C5 4.5(3) . . . . ?
O1 C1 C6 C7 9.8(3) . . . . ?
C2 C1 C6 C7 -168.6(2) . . . . ?
C4 C5 C6 C1 -1.7(4) . . . . ?
C4 C5 C6 C7 171.6(3) . . . . ?
C1 C6 C7 N8 -7.4(4) . . . . ?
C5 C6 C7 N8 179.5(3) . . . . ?
C6 C7 N8 C9 169.7(2) . . . . ?
C6 C7 N8 Ni1 -5.8(4) . . . . ?
N11 Ni1 N8 C7 -166.1(2) . . . . ?
O1 Ni1 N8 C7 12.3(2) . . . . ?
N11 Ni1 N8 C9 18.20(17) . . . . ?
O1 Ni1 N8 C9 -163.42(17) . . . . ?
C7 N8 C9 C10 150.1(2) . . . . ?
Ni1 N8 C9 C10 -33.8(2) . . . . ?
N8 C9 C10 N11 33.7(3) . . . . ?
C9 C10 N11 C12 159.6(2) . . . . ?
C9 C10 N11 Ni1 -21.4(2) . . . . ?
N8 Ni1 N11 C12 -178.6(2) . . . . ?
O4 Ni1 N11 C12 0.1(2) . . . . ?
N8 Ni1 N11 C10 2.53(16) . . . . ?
O4 Ni1 N11 C10 -178.78(15) . . . . ?
C10 N11 C12 C13 -179.1(2) . . . . ?
Ni1 N11 C12 C13 2.1(3) . . . . ?
N11 C12 C13 C18 177.2(2) . . . . ?
N11 C12 C13 C14 1.0(4) . . . . ?
Ni1 O4 C14 C15 -169.09(15) . . . . ?
Ni1 O4 C14 C13 10.6(3) . . . . ?
C18 C13 C14 O4 176.3(2) . . . . ?
C12 C13 C14 O4 -7.5(3) . . . . ?
C18 C13 C14 C15 -4.0(3) . . . . ?
C12 C13 C14 C15 172.2(2) . . . . ?
O4 C14 C15 C16 -177.2(2) . . . . ?
C13 C14 C15 C16 3.1(3) . . . . ?
C14 C15 C16 C17 0.2(4) . . . . ?
C15 C16 C17 C18 -2.6(5) . . . . ?
C16 C17 C18 C13 1.6(5) . . . . ?
C14 C13 C18 C17 1.8(4) . . . . ?
C12 C13 C18 C17 -174.5(3) . . . . ?
